data_1520244
loop_
_publ_author_name
'Callear, Samantha K.'
'Hursthouse, Michael B.'

_publ_section_title
;
 DL-tartaric acid + TEMED
;
_journal_name_full 'Crystal Structure Report Archive'
_journal_page_first 452
_journal_year 2008
_chemical_formula_sum 'C10 H28 N2 O9'
_chemical_formula_weight 320.34
_chemical_name_systematic
;
DL-Tartaric acid & TEMED trihydrate
;
_space_group_IT_number 2
_symmetry_cell_setting triclinic
_symmetry_space_group_name_Hall '-P 1'
_symmetry_space_group_name_H-M 'P -1'
_atom_sites_solution_hydrogens geom
_atom_sites_solution_primary direct
_atom_sites_solution_secondary difmap
_cell_angle_alpha 90.92(3)
_cell_angle_beta 91.41(3)
_cell_angle_gamma 99.79(2)
_cell_formula_units_Z 2
_cell_length_a 6.1179(14)
_cell_length_b 8.672(2)
_cell_length_c 15.182(8)
_cell_measurement_reflns_used 3376
_cell_measurement_temperature 120(2)
_cell_measurement_theta_max 27.48
_cell_measurement_theta_min 2.91
_cell_volume 793.3(5)
_computing_cell_refinement 'DENZO (Otwinowski & Minor, 1997) & COLLECT (Hooft, R.W.W., 1998)'
_computing_data_collection 'COLLECT (Hooft, R.W.W., 1998)'
_computing_data_reduction 'DENZO (Otwinowski & Minor, 1997) & COLLECT (Hooft, R.W.W., 1998)'
_computing_structure_refinement 'SHELXL-97 (Sheldrick, 1997)'
_diffrn_ambient_temperature 120(2)
_diffrn_detector_area_resol_mean 9.091
_diffrn_measured_fraction_theta_full 0.986
_diffrn_measured_fraction_theta_max 0.986
_diffrn_measurement_device_type 'Bruker-Nonius 95mm CCD camera on \k-goniostat'
_diffrn_measurement_method '\f & \w scans'
_diffrn_radiation_monochromator graphite
_diffrn_radiation_source 'Bruker-Nonius FR591 rotating anode'
_diffrn_radiation_type MoK\a
_diffrn_radiation_wavelength 0.71073
_diffrn_reflns_av_R_equivalents 0.0349
_diffrn_reflns_av_sigmaI/netI 0.0366
_diffrn_reflns_limit_h_max 7
_diffrn_reflns_limit_h_min -7
_diffrn_reflns_limit_k_max 11
_diffrn_reflns_limit_k_min -11
_diffrn_reflns_limit_l_max 19
_diffrn_reflns_limit_l_min -19
_diffrn_reflns_number 12962
_diffrn_reflns_theta_full 27.48
_diffrn_reflns_theta_max 27.48
_diffrn_reflns_theta_min 3.38
_exptl_absorpt_coefficient_mu 0.117
_exptl_absorpt_correction_T_max 0.9884
_exptl_absorpt_correction_T_min 0.9226
_exptl_absorpt_correction_type multi-scan
_exptl_absorpt_process_details 'SADABS V2.10 (Sheldrick, G.M., 2003)'
_exptl_crystal_colour colourless
_exptl_crystal_density_diffrn 1.341
_exptl_crystal_density_method 'not measured'
_exptl_crystal_description lath
_exptl_crystal_F_000 348
_exptl_crystal_size_max 0.70
_exptl_crystal_size_mid 0.20
_exptl_crystal_size_min 0.10
_refine_diff_density_max 0.262
_refine_diff_density_min -0.375
_refine_diff_density_rms 0.050
_refine_ls_extinction_method none
_refine_ls_goodness_of_fit_ref 1.032
_refine_ls_hydrogen_treatment mixed
_refine_ls_matrix_type full
_refine_ls_number_parameters 222
_refine_ls_number_reflns 3575
_refine_ls_number_restraints 9
_refine_ls_restrained_S_all 1.031
_refine_ls_R_factor_all 0.0635
_refine_ls_R_factor_gt 0.0436
_refine_ls_shift/su_max 0.000
_refine_ls_shift/su_mean 0.000
_refine_ls_structure_factor_coef Fsqd
_refine_ls_weighting_details 'calc w=1/[\s^2^(Fo^2^)+(0.0479P)^2^+0.3813P] where P=(Fo^2^+2Fc^2^)/3'
_refine_ls_weighting_scheme calc
_refine_ls_wR_factor_gt 0.1017
_refine_ls_wR_factor_ref 0.1122
_reflns_number_gt 2759
_reflns_number_total 3575
_reflns_threshold_expression >2sigma(I)
_cod_data_source_file eCrystal-452.cif
_cod_data_source_block 04mbh0608
_cod_depositor_comments
;
Citation :
Callear, Samantha K. and Hursthouse, Michael B. (2008) 
University of Southampton, Crystal Structure Report Archive. 
(doi:10.5258/ecrystals/452)

More at:
http://ecrystals.chem.soton.ac.uk/452/

The following automatic conversions were performed:

'_symmetry_cell_setting' value 'Triclinic' changed to 'triclinic'
according to the built-in table from CIF Core dictionary named
'cif_core.dic' version 2.4.1 from 2010-06-29.

Automatic conversion script
Id: cif_fix_values 3392 2015-05-12 13:50:21Z andrius 
;
_cod_original_sg_symbol_H-M P-1
_cod_database_code 1520244

loop_
_symmetry_equiv_pos_as_xyz
'x, y, z'
'-x, -y, -z'

loop_
_atom_site_label
_atom_site_type_symbol
_atom_site_fract_x
_atom_site_fract_y
_atom_site_fract_z
_atom_site_U_iso_or_equiv
_atom_site_adp_type
_atom_site_occupancy
_atom_site_symmetry_multiplicity
_atom_site_calc_flag
_atom_site_refinement_flags
_atom_site_disorder_assembly
_atom_site_disorder_group
C1 C 0.6475(3) 0.01911(19) 0.65416(13) 0.0276(4) Uani 1 1 d . . .
C2 C 0.5684(2) 0.17622(17) 0.66138(10) 0.0182(3) Uani 1 1 d . . .
H2 H 0.6930 0.2555 0.6867 0.022 Uiso 1 1 calc R . .
C3 C 0.3745(2) 0.16292(17) 0.72369(10) 0.0175(3) Uani 1 1 d . . .
H3 H 0.4277 0.1348 0.7832 0.021 Uiso 1 1 calc R . .
C4 C 0.2891(2) 0.31759(17) 0.73268(10) 0.0164(3) Uani 1 1 d . . .
O1A O 0.6183(2) -0.05369(15) 0.58239(10) 0.0453(4) Uani 1 1 d . . .
O1B O 0.7404(2) -0.02814(14) 0.72103(10) 0.0375(3) Uani 1 1 d . . .
O2 O 0.50667(19) 0.22713(13) 0.57785(7) 0.0237(3) Uani 1 1 d . . .
H2O H 0.4874 0.1512 0.5418 0.036 Uiso 1 1 calc R . .
O3 O 0.20519(17) 0.04155(12) 0.69337(8) 0.0237(3) Uani 1 1 d . . .
H3O H 0.0813 0.0694 0.6992 0.036 Uiso 1 1 calc R . .
O4A O 0.09570(17) 0.32223(13) 0.71051(8) 0.0250(3) Uani 1 1 d . . .
O4B O 0.42712(17) 0.43286(12) 0.76616(7) 0.0193(2) Uani 1 1 d . . .
C21 C 0.0144(3) 0.7844(2) 0.52302(11) 0.0278(4) Uani 1 1 d . . .
H21A H 0.0871 0.7029 0.4970 0.042 Uiso 1 1 calc R . .
H21B H 0.1247 0.8788 0.5351 0.042 Uiso 1 1 calc R . .
H21C H -0.1002 0.8087 0.4818 0.042 Uiso 1 1 calc R . .
C23 C 0.0835(2) 0.68586(17) 0.66857(10) 0.0178(3) Uani 1 1 d . . .
H23A H 0.2132 0.7715 0.6712 0.021 Uiso 1 1 calc R . .
H23B H 0.1335 0.5900 0.6464 0.021 Uiso 1 1 calc R . .
C24 C -0.0057(2) 0.65822(18) 0.75996(10) 0.0200(3) Uani 1 1 d . . .
H24A H -0.0693 0.7500 0.7800 0.024 Uiso 1 1 calc R . .
H24B H -0.1253 0.5656 0.7586 0.024 Uiso 1 1 calc R . .
C26 C 0.0796(3) 0.5505(2) 0.90180(11) 0.0272(4) Uani 1 1 d . . .
H26A H 0.1995 0.5392 0.9440 0.041 Uiso 1 1 calc R . .
H26B H -0.0015 0.4467 0.8843 0.041 Uiso 1 1 calc R . .
H26C H -0.0221 0.6116 0.9293 0.041 Uiso 1 1 calc R . .
C27 C -0.2768(3) 0.5962(2) 0.59038(12) 0.0290(4) Uani 1 1 d . . .
H27A H -0.2192 0.5039 0.5693 0.044 Uiso 1 1 calc R . .
H27B H -0.3795 0.6262 0.5458 0.044 Uiso 1 1 calc R . .
H27C H -0.3551 0.5718 0.6453 0.044 Uiso 1 1 calc R . .
C28 C 0.3272(3) 0.77909(19) 0.84870(12) 0.0277(4) Uani 1 1 d . . .
H28A H 0.3924 0.8296 0.7959 0.041 Uiso 1 1 calc R . .
H28B H 0.4456 0.7546 0.8880 0.041 Uiso 1 1 calc R . .
H28C H 0.2441 0.8499 0.8793 0.041 Uiso 1 1 calc R . .
N22 N -0.0893(2) 0.72791(14) 0.60667(9) 0.0190(3) Uani 1 1 d . . .
H22 H -0.1463 0.8102 0.6324 0.037(5) Uiso 1 1 calc R . .
N25 N 0.1750(2) 0.63227(14) 0.82267(8) 0.0180(3) Uani 1 1 d . . .
H25 H 0.2585 0.5669 0.7946 0.032(5) Uiso 1 1 calc R . .
O1W O 0.8204(2) 0.08376(18) 0.89158(10) 0.0403(4) Uani 1 1 d D . .
H1W H 0.785(5) 0.054(4) 0.8372(13) 0.096(12) Uiso 1 1 d D . .
H2W H 0.743(4) 0.154(3) 0.9012(18) 0.077(10) Uiso 1 1 d D . .
O2W O 0.5882(2) 0.32312(16) 0.92446(9) 0.0341(3) Uani 1 1 d D . .
H21W H 0.465(3) 0.280(3) 0.9449(15) 0.067(8) Uiso 1 1 d D . .
H22W H 0.551(4) 0.363(3) 0.8762(12) 0.051(7) Uiso 1 1 d D . .
O3W O -0.2057(2) 0.82965(17) 1.00407(10) 0.0395(3) Uani 1 1 d D . .
H31W H -0.203(4) 0.910(2) 0.9723(14) 0.064(8) Uiso 1 1 d D . .
H32W H -0.095(4) 0.856(3) 1.0406(14) 0.063(8) Uiso 1 1 d D . .

loop_
_atom_site_aniso_label
_atom_site_aniso_U_11
_atom_site_aniso_U_22
_atom_site_aniso_U_33
_atom_site_aniso_U_23
_atom_site_aniso_U_13
_atom_site_aniso_U_12
C1 0.0158(8) 0.0167(8) 0.0523(12) 0.0084(8) 0.0153(7) 0.0051(6)
C2 0.0145(7) 0.0152(7) 0.0255(8) 0.0028(6) 0.0018(6) 0.0035(5)
C3 0.0150(7) 0.0136(7) 0.0237(8) 0.0023(6) 0.0003(6) 0.0020(5)
C4 0.0159(7) 0.0155(7) 0.0181(7) 0.0018(6) 0.0025(5) 0.0031(5)
O1A 0.0592(9) 0.0224(7) 0.0576(10) -0.0062(6) 0.0278(7) 0.0134(6)
O1B 0.0217(6) 0.0239(7) 0.0697(10) 0.0183(6) 0.0043(6) 0.0097(5)
O2 0.0307(6) 0.0173(6) 0.0244(6) 0.0010(4) 0.0046(5) 0.0066(5)
O3 0.0141(5) 0.0141(5) 0.0425(7) -0.0029(5) 0.0020(5) 0.0013(4)
O4A 0.0174(6) 0.0190(6) 0.0395(7) -0.0022(5) -0.0029(5) 0.0062(4)
O4B 0.0195(5) 0.0153(5) 0.0225(6) -0.0005(4) -0.0004(4) 0.0019(4)
C21 0.0247(9) 0.0312(9) 0.0281(9) 0.0133(7) 0.0021(7) 0.0053(7)
C23 0.0171(7) 0.0168(7) 0.0209(8) 0.0020(6) 0.0020(6) 0.0065(6)
C24 0.0190(8) 0.0195(8) 0.0225(8) 0.0007(6) 0.0044(6) 0.0059(6)
C26 0.0287(9) 0.0320(9) 0.0198(8) 0.0058(7) 0.0069(6) 0.0004(7)
C27 0.0237(9) 0.0260(9) 0.0344(10) 0.0093(7) -0.0057(7) -0.0042(7)
C28 0.0321(9) 0.0201(8) 0.0280(9) -0.0028(7) -0.0008(7) -0.0030(7)
N22 0.0179(6) 0.0142(6) 0.0258(7) 0.0055(5) 0.0026(5) 0.0048(5)
N25 0.0198(6) 0.0159(6) 0.0180(6) 0.0004(5) 0.0032(5) 0.0017(5)
O1W 0.0308(7) 0.0441(9) 0.0464(9) 0.0195(7) -0.0080(6) 0.0075(6)
O2W 0.0284(7) 0.0422(8) 0.0287(7) 0.0093(6) -0.0070(5) -0.0022(6)
O3W 0.0317(8) 0.0371(8) 0.0469(9) 0.0163(7) -0.0073(6) -0.0019(6)

loop_
_atom_type_symbol
_atom_type_description
_atom_type_scat_dispersion_real
_atom_type_scat_dispersion_imag
_atom_type_scat_source
C C 0.0033 0.0016 'International Tables Vol C Tables 4.2.6.8 and 6.1.1.4'
H H 0.0000 0.0000 'International Tables Vol C Tables 4.2.6.8 and 6.1.1.4'
O O 0.0106 0.0060 'International Tables Vol C Tables 4.2.6.8 and 6.1.1.4'
N N 0.0061 0.0033 'International Tables Vol C Tables 4.2.6.8 and 6.1.1.4'

loop_
_geom_angle_atom_site_label_1
_geom_angle_atom_site_label_2
_geom_angle_atom_site_label_3
_geom_angle
_geom_angle_site_symmetry_1
_geom_angle_site_symmetry_3
O1A C1 O1B 124.07(16) . .
O1A C1 C2 118.02(17) . .
O1B C1 C2 117.90(16) . .
O2 C2 C1 111.28(13) . .
O2 C2 C3 110.59(12) . .
C1 C2 C3 109.59(12) . .
O2 C2 H2 108.4 . .
C1 C2 H2 108.4 . .
C3 C2 H2 108.4 . .
O3 C3 C2 109.24(12) . .
O3 C3 C4 111.29(12) . .
C2 C3 C4 111.45(12) . .
O3 C3 H3 108.2 . .
C2 C3 H3 108.2 . .
C4 C3 H3 108.2 . .
O4A C4 O4B 125.14(14) . .
O4A C4 C3 118.92(13) . .
O4B C4 C3 115.91(12) . .
C2 O2 H2O 109.5 . .
C3 O3 H3O 109.5 . .
N22 C21 H21A 109.5 . .
N22 C21 H21B 109.5 . .
H21A C21 H21B 109.5 . .
N22 C21 H21C 109.5 . .
H21A C21 H21C 109.5 . .
H21B C21 H21C 109.5 . .
N22 C23 C24 111.10(12) . .
N22 C23 H23A 109.4 . .
C24 C23 H23A 109.4 . .
N22 C23 H23B 109.4 . .
C24 C23 H23B 109.4 . .
H23A C23 H23B 108.0 . .
N25 C24 C23 110.25(12) . .
N25 C24 H24A 109.6 . .
C23 C24 H24A 109.6 . .
N25 C24 H24B 109.6 . .
C23 C24 H24B 109.6 . .
H24A C24 H24B 108.1 . .
N25 C26 H26A 109.5 . .
N25 C26 H26B 109.5 . .
H26A C26 H26B 109.5 . .
N25 C26 H26C 109.5 . .
H26A C26 H26C 109.5 . .
H26B C26 H26C 109.5 . .
N22 C27 H27A 109.5 . .
N22 C27 H27B 109.5 . .
H27A C27 H27B 109.5 . .
N22 C27 H27C 109.5 . .
H27A C27 H27C 109.5 . .
H27B C27 H27C 109.5 . .
N25 C28 H28A 109.5 . .
N25 C28 H28B 109.5 . .
H28A C28 H28B 109.5 . .
N25 C28 H28C 109.5 . .
H28A C28 H28C 109.5 . .
H28B C28 H28C 109.5 . .
C21 N22 C27 111.43(13) . .
C21 N22 C23 109.67(12) . .
C27 N22 C23 112.39(12) . .
C21 N22 H22 107.7 . .
C27 N22 H22 107.7 . .
C23 N22 H22 107.7 . .
C28 N25 C26 110.56(13) . .
C28 N25 C24 113.00(13) . .
C26 N25 C24 110.22(12) . .
C28 N25 H25 107.6 . .
C26 N25 H25 107.6 . .
C24 N25 H25 107.6 . .
H1W O1W H2W 103(2) . .
H21W O2W H22W 103.8(19) . .
H31W O3W H32W 103(2) . .

loop_
_geom_bond_atom_site_label_1
_geom_bond_atom_site_label_2
_geom_bond_distance
_geom_bond_site_symmetry_2
C1 O1A 1.244(2) .
C1 O1B 1.259(2) .
C1 C2 1.525(2) .
C2 O2 1.413(2) .
C2 C3 1.525(2) .
C2 H2 1.0000 .
C3 O3 1.4082(18) .
C3 C4 1.526(2) .
C3 H3 1.0000 .
C4 O4A 1.2293(18) .
C4 O4B 1.2831(18) .
O2 H2O 0.8400 .
O3 H3O 0.8400 .
C21 N22 1.486(2) .
C21 H21A 0.9800 .
C21 H21B 0.9800 .
C21 H21C 0.9800 .
C23 N22 1.4924(19) .
C23 C24 1.511(2) .
C23 H23A 0.9900 .
C23 H23B 0.9900 .
C24 N25 1.490(2) .
C24 H24A 0.9900 .
C24 H24B 0.9900 .
C26 N25 1.486(2) .
C26 H26A 0.9800 .
C26 H26B 0.9800 .
C26 H26C 0.9800 .
C27 N22 1.487(2) .
C27 H27A 0.9800 .
C27 H27B 0.9800 .
C27 H27C 0.9800 .
C28 N25 1.485(2) .
C28 H28A 0.9800 .
C28 H28B 0.9800 .
C28 H28C 0.9800 .
N22 H22 0.9300 .
N25 H25 0.9300 .
O1W H1W 0.871(17) .
O1W H2W 0.845(16) .
O2W H21W 0.850(16) .
O2W H22W 0.855(16) .
O3W H31W 0.854(16) .
O3W H32W 0.863(16) .

loop_
_geom_hbond_atom_site_label_D
_geom_hbond_atom_site_label_H
_geom_hbond_atom_site_label_A
_geom_hbond_distance_DH
_geom_hbond_distance_HA
_geom_hbond_distance_DA
_geom_hbond_angle_DHA
_geom_hbond_site_symmetry_A
O2 H2O O1A 0.84 2.16 2.6402(18) 116.0 .
O3 H3O O4A 0.84 2.18 2.6427(16) 114.3 .
N25 H25 O4B 0.93 1.74 2.6514(18) 167.1 .
N25 H25 O4A 0.93 2.50 3.120(2) 124.1 .
O1W H1W O1B 0.871(17) 1.888(17) 2.753(3) 172(3) .
O1W H2W O2W 0.845(16) 1.910(17) 2.753(2) 176(3) .
O2W H22W O4B 0.855(16) 1.966(16) 2.816(2) 172(2) .
O2 H2O O1A 0.84 2.10 2.858(2) 150.6 2_656
O3 H3O O1B 0.84 2.15 2.8475(17) 140.5 1_455
N22 H22 O1B 0.93 2.14 3.049(2) 165.8 1_465
N22 H22 O1A 0.93 2.14 2.840(2) 130.7 1_465
O3W H31W O1W 0.854(16) 1.944(17) 2.795(2) 174(3) 1_465
O2W H21W O3W 0.850(16) 1.895(16) 2.743(2) 175(2) 2_567
O3W H32W O1W 0.863(16) 1.937(17) 2.794(2) 172(3) 2_667
